data_2243015
loop_
_publ_author_name
'Duruskari, Gulnara Sh.'
'Khalilov, Ali N.'
'Akkurt, Mehmet'
'Mammadova, Gunay Z.'
'Chyrka, Taras'
'Maharramov, Abel M.'

_publ_section_title
;
 Crystal structure and Hirshfeld surface analysis of
 (<i>E</i>)-3-[(4-chlorobenzylidene)amino]-5-phenylthiazolidin-2-iminium
 bromide
;
_journal_coeditor_code FF2160
_journal_issue 8
_journal_name_full 'Acta Crystallographica Section E'
_journal_page_first 1175
_journal_page_last 1179
_journal_paper_doi 10.1107/S2056989019009885
_journal_volume 75
_journal_year 2019
_chemical_formula_iupac 'C16 H15 Cl N3 S +, Br -'
_chemical_formula_moiety 'C16 H15 Cl N3 S +, Br -'
_chemical_formula_sum 'C16 H15 Br Cl N3 S'
_chemical_formula_weight 396.73
_chemical_name_systematic
;
(<i>E</i>)-3-[(4-Chlorobenzylidene)amino]-5-phenylthiazolidin-2-iminium
bromide
;
_space_group_crystal_system triclinic
_space_group_IT_number 2
_space_group_name_Hall '-P 1'
_space_group_name_H-M_alt 'P -1'
_symmetry_space_group_name_Hall '-P 1'
_symmetry_space_group_name_H-M 'P -1'
_atom_sites_solution_hydrogens mixed
_atom_sites_solution_primary direct
_atom_sites_solution_secondary difmap
_audit_creation_method SHELXL-2016/6
_cell_angle_alpha 80.988(2)
_cell_angle_beta 76.458(2)
_cell_angle_gamma 70.027(2)
_cell_formula_units_Z 2
_cell_length_a 8.3146(5)
_cell_length_b 8.9424(5)
_cell_length_c 12.2388(6)
_cell_measurement_reflns_used 5442
_cell_measurement_temperature 150(2)
_cell_measurement_theta_max 25.59
_cell_measurement_theta_min 2.66
_cell_volume 828.54(8)
_computing_cell_refinement
;
SAINT (Bruker, 2003)
;
_computing_data_collection
;
APEX2 (Bruker, 2003)
;
_computing_data_reduction
;
SAINT (Bruker, 2003)
;
_computing_molecular_graphics
;
ORTEP-3 for Windows (Farrugia, 2012)
;
_computing_publication_material
;
PLATON (Spek, 2003)
;
_computing_structure_refinement
;
SHELXL2016 (Sheldrick, 2015b)
;
_computing_structure_solution
;
SHELXT2014 (Sheldrick, 2015a)
;
_diffrn_ambient_temperature 150(2)
_diffrn_measured_fraction_theta_full 1.000
_diffrn_measured_fraction_theta_max 0.996
_diffrn_measurement_device_type 'Bruker APEXII CCD'
_diffrn_measurement_method '\f and \w scans'
_diffrn_radiation_type MoK\a
_diffrn_radiation_wavelength 0.71073
_diffrn_reflns_av_R_equivalents 0.0299
_diffrn_reflns_av_unetI/netI 0.0275
_diffrn_reflns_limit_h_max 10
_diffrn_reflns_limit_h_min -10
_diffrn_reflns_limit_k_max 10
_diffrn_reflns_limit_k_min -10
_diffrn_reflns_limit_l_max 12
_diffrn_reflns_limit_l_min -14
_diffrn_reflns_number 13599
_diffrn_reflns_theta_full 25.242
_diffrn_reflns_theta_max 25.733
_diffrn_reflns_theta_min 2.432
_exptl_absorpt_coefficient_mu 2.767
_exptl_absorpt_correction_T_max 0.721
_exptl_absorpt_correction_T_min 0.584
_exptl_absorpt_correction_type multi-scan
_exptl_absorpt_process_details
;
(SADABS; Bruker, 2003)
;
_exptl_crystal_colour colourless
_exptl_crystal_density_diffrn 1.590
_exptl_crystal_description prism
_exptl_crystal_F_000 400
_exptl_crystal_size_max 0.230
_exptl_crystal_size_mid 0.150
_exptl_crystal_size_min 0.120
_refine_diff_density_max 0.428
_refine_diff_density_min -0.321
_refine_ls_extinction_method none
_refine_ls_goodness_of_fit_ref 1.070
_refine_ls_hydrogen_treatment constr
_refine_ls_matrix_type full
_refine_ls_number_parameters 167
_refine_ls_number_reflns 3141
_refine_ls_number_restraints 13
_refine_ls_restrained_S_all 1.114
_refine_ls_R_factor_all 0.0387
_refine_ls_R_factor_gt 0.0315
_refine_ls_shift/su_max 0.000
_refine_ls_shift/su_mean 0.000
_refine_ls_structure_factor_coef Fsqd
_refine_ls_weighting_details 'w=1/[\s^2^(Fo^2^)+(0.0318P)^2^+0.6849P] where P=(Fo^2^+2Fc^2^)/3'
_refine_ls_weighting_scheme calc
_refine_ls_wR_factor_gt 0.0723
_refine_ls_wR_factor_ref 0.0749
_reflns_number_gt 2768
_reflns_number_total 3141
_reflns_threshold_expression 'I > 2\s(I)'
_cod_data_source_file ff2160sup1.cif
_cod_data_source_block I
_cod_database_code 2243015
_shelx_space_group_comment
;
The symmetry employed for this shelxl refinement is uniquely defined
by the following loop, which should always be used as a source of
symmetry information in preference to the above space-group names.
They are only intended as comments.
;
_shelx_estimated_absorpt_t_min 0.569
_shelx_estimated_absorpt_t_max 0.732

loop_
_space_group_symop_operation_xyz
'x, y, z'
'-x, -y, -z'

loop_
_atom_site_type_symbol
_atom_site_label
_atom_site_fract_x
_atom_site_fract_y
_atom_site_fract_z
_atom_site_U_iso_or_equiv
_atom_site_adp_type
_atom_site_calc_flag
_atom_site_occupancy
_atom_site_disorder_assembly
_atom_site_disorder_group
Br Br1 0.43584(3) 0.27419(3) 0.08917(3) 0.03616(11) Uani d 1 . .
S S1 1.16201(8) 0.01512(8) 0.77241(6) 0.02962(17) Uani d 1 . .
Cl Cl1 0.71456(9) 0.63476(9) 1.50136(6) 0.03926(19) Uani d 1 . .
N N1 0.9880(3) 0.2905(3) 1.01551(18) 0.0261(5) Uani d 1 . .
N N2 1.0069(3) 0.2228(3) 0.91692(18) 0.0295(5) Uani d 1 . .
N N3 1.2932(3) 0.0869(3) 0.9296(2) 0.0400(6) Uani d 1 . .
H H3A 1.292718 0.144940 0.983551 0.048 Uiso d 1 . .
H H3B 1.384318 -0.002770 0.916811 0.048 Uiso d 1 . .
C C1 0.8687(3) 0.2393(3) 0.8545(2) 0.0341(7) Uani d 1 . .
H H1A 0.816300 0.353542 0.839939 0.041 Uiso d 1 A .
H H1B 0.760230 0.250582 0.908539 0.041 Uiso d 1 . .
C C2 0.9229(7) 0.0699(7) 0.8065(4) 0.0235(7) Uani d 0.430(3) A 1
H H2A 0.885845 -0.008237 0.866227 0.028 Uiso calc 0.430(3) A 1
C C2' 0.9748(5) 0.1827(5) 0.7375(3) 0.0235(7) Uani d 0.570(3) A 2
H H2'A 1.017275 0.270076 0.692759 0.028 Uiso calc 0.570(3) A 2
C C3 1.1593(3) 0.1148(3) 0.8835(2) 0.0254(6) Uani d 1 . .
C C4 0.8369(3) 0.3820(3) 1.0563(2) 0.0241(5) Uani d 1 . .
H H4A 0.743146 0.407061 1.017588 0.029 Uiso calc 1 . .
C C5 0.8106(3) 0.4475(3) 1.1638(2) 0.0223(5) Uani d 1 . .
C C6 0.6438(3) 0.5335(3) 1.2143(2) 0.0325(6) Uani d 1 . .
H H6A 0.549467 0.552836 1.177051 0.039 Uiso calc 1 . .
C C7 0.6126(3) 0.5916(3) 1.3182(2) 0.0326(6) Uani d 1 . .
H H7A 0.497686 0.649414 1.353033 0.039 Uiso calc 1 . .
C C8 0.7509(3) 0.5642(3) 1.3698(2) 0.0263(6) Uani d 1 . .
C C9 0.9184(3) 0.4796(3) 1.3208(2) 0.0328(6) Uani d 1 . .
H H9A 1.012263 0.461561 1.358178 0.039 Uiso calc 1 . .
C C10 0.9491(3) 0.4214(3) 1.2178(2) 0.0291(6) Uani d 1 . .
H H10A 1.064338 0.363690 1.183537 0.035 Uiso calc 1 . .
C C11 0.8465(6) 0.0806(7) 0.7014(3) 0.0262(4) Uani d 0.430(3) A 1
C C12 0.8842(5) 0.1707(5) 0.6013(5) 0.0262(4) Uani d 0.430(3) A 1
H H12A 0.959618 0.232164 0.595388 0.031 Uiso calc 0.430(3) A 1
C C13 0.8115(6) 0.1709(5) 0.5099(3) 0.0262(4) Uani d 0.430(3) A 1
H H13A 0.837260 0.232457 0.441512 0.031 Uiso calc 0.430(3) A 1
C C14 0.7011(6) 0.0810(6) 0.5186(3) 0.0262(4) Uani d 0.430(3) A 1
H H14A 0.651415 0.081077 0.456168 0.031 Uiso calc 0.430(3) A 1
C C15 0.6634(6) -0.0091(5) 0.6188(4) 0.0262(4) Uani d 0.430(3) A 1
H H15A 0.587926 -0.070596 0.624700 0.031 Uiso calc 0.430(3) A 1
C C16 0.7361(6) -0.0093(5) 0.7102(3) 0.0262(4) Uani d 0.430(3) A 1
H H16A 0.710282 -0.070891 0.778578 0.031 Uiso calc 0.430(3) A 1
C C11' 0.8723(4) 0.1315(5) 0.6690(3) 0.0262(4) Uani d 0.570(3) A 2
C C12' 0.8655(4) 0.1978(4) 0.5589(3) 0.0262(4) Uani d 0.570(3) A 2
H H12B 0.922655 0.274751 0.527276 0.031 Uiso calc 0.570(3) A 2
C C13' 0.7752(5) 0.1515(4) 0.49515(18) 0.0262(4) Uani d 0.570(3) A 2
H H13B 0.770646 0.196839 0.419913 0.031 Uiso calc 0.570(3) A 2
C C14' 0.6917(4) 0.0390(4) 0.5415(3) 0.0262(4) Uani d 0.570(3) A 2
H H14B 0.629962 0.007328 0.497865 0.031 Uiso calc 0.570(3) A 2
C C15' 0.6984(5) -0.0273(3) 0.6515(3) 0.0262(4) Uani d 0.570(3) A 2
H H15B 0.641287 -0.104273 0.683180 0.031 Uiso calc 0.570(3) A 2
C C16' 0.7887(5) 0.0189(4) 0.71531(18) 0.0262(4) Uani d 0.570(3) A 2
H H16B 0.793296 -0.026363 0.790545 0.031 Uiso calc 0.570(3) A 2

loop_
_atom_site_aniso_label
_atom_site_aniso_U_11
_atom_site_aniso_U_22
_atom_site_aniso_U_33
_atom_site_aniso_U_12
_atom_site_aniso_U_13
_atom_site_aniso_U_23
Br1 0.02235(16) 0.03754(17) 0.0473(2) -0.00105(11) -0.01050(12) -0.01367(13)
S1 0.0215(3) 0.0316(4) 0.0341(4) 0.0013(3) -0.0070(3) -0.0180(3)
Cl1 0.0365(4) 0.0458(4) 0.0323(4) 0.0007(3) -0.0103(3) -0.0202(3)
N1 0.0235(11) 0.0293(12) 0.0248(11) -0.0027(9) -0.0063(9) -0.0111(9)
N2 0.0204(11) 0.0349(13) 0.0309(12) 0.0048(9) -0.0100(9) -0.0196(10)
N3 0.0238(12) 0.0452(15) 0.0480(15) 0.0093(11) -0.0152(11) -0.0292(12)
C1 0.0207(13) 0.0397(16) 0.0382(16) 0.0095(12) -0.0123(12) -0.0264(13)
C2 0.0187(17) 0.0239(18) 0.0273(19) -0.0033(14) -0.0044(15) -0.0087(14)
C2' 0.0187(17) 0.0239(18) 0.0273(19) -0.0033(14) -0.0044(15) -0.0087(14)
C3 0.0220(13) 0.0265(13) 0.0274(14) -0.0039(11) -0.0055(11) -0.0089(11)
C4 0.0190(13) 0.0218(13) 0.0307(14) -0.0007(10) -0.0079(11) -0.0083(11)
C5 0.0201(12) 0.0201(12) 0.0260(13) -0.0035(10) -0.0052(10) -0.0057(10)
C6 0.0201(13) 0.0372(16) 0.0405(16) 0.0008(11) -0.0106(12) -0.0200(13)
C7 0.0202(13) 0.0358(15) 0.0401(16) 0.0000(11) -0.0053(12) -0.0190(13)
C8 0.0273(14) 0.0260(13) 0.0244(13) -0.0033(11) -0.0051(11) -0.0103(11)
C9 0.0225(14) 0.0439(17) 0.0311(15) -0.0019(12) -0.0125(12) -0.0097(13)
C10 0.0185(13) 0.0348(15) 0.0288(14) 0.0001(11) -0.0031(11) -0.0100(12)
C11 0.0219(8) 0.0310(9) 0.0269(9) -0.0047(6) -0.0062(6) -0.0127(7)
C12 0.0219(8) 0.0310(9) 0.0269(9) -0.0047(6) -0.0062(6) -0.0127(7)
C13 0.0219(8) 0.0310(9) 0.0269(9) -0.0047(6) -0.0062(6) -0.0127(7)
C14 0.0219(8) 0.0310(9) 0.0269(9) -0.0047(6) -0.0062(6) -0.0127(7)
C15 0.0219(8) 0.0310(9) 0.0269(9) -0.0047(6) -0.0062(6) -0.0127(7)
C16 0.0219(8) 0.0310(9) 0.0269(9) -0.0047(6) -0.0062(6) -0.0127(7)
C11' 0.0219(8) 0.0310(9) 0.0269(9) -0.0047(6) -0.0062(6) -0.0127(7)
C12' 0.0219(8) 0.0310(9) 0.0269(9) -0.0047(6) -0.0062(6) -0.0127(7)
C13' 0.0219(8) 0.0310(9) 0.0269(9) -0.0047(6) -0.0062(6) -0.0127(7)
C14' 0.0219(8) 0.0310(9) 0.0269(9) -0.0047(6) -0.0062(6) -0.0127(7)
C15' 0.0219(8) 0.0310(9) 0.0269(9) -0.0047(6) -0.0062(6) -0.0127(7)
C16' 0.0219(8) 0.0310(9) 0.0269(9) -0.0047(6) -0.0062(6) -0.0127(7)

loop_
_atom_type_symbol
_atom_type_description
_atom_type_scat_dispersion_real
_atom_type_scat_dispersion_imag
_atom_type_scat_source
C C 0.0033 0.0016 'International Tables Vol C Tables 4.2.6.8 and 6.1.1.4'
H H 0.0000 0.0000 'International Tables Vol C Tables 4.2.6.8 and 6.1.1.4'
N N 0.0061 0.0033 'International Tables Vol C Tables 4.2.6.8 and 6.1.1.4'
S S 0.1246 0.1234 'International Tables Vol C Tables 4.2.6.8 and 6.1.1.4'
Br Br -0.2901 2.4595 'International Tables Vol C Tables 4.2.6.8 and 6.1.1.4'
Cl Cl 0.1484 0.1585 'International Tables Vol C Tables 4.2.6.8 and 6.1.1.4'

loop_
_geom_angle_atom_site_label_1
_geom_angle_atom_site_label_2
_geom_angle_atom_site_label_3
_geom_angle
C3 S1 C2' 88.72(12)
C3 S1 C2 90.61(15)
C4 N1 N2 117.6(2)
C3 N2 N1 116.3(2)
C3 N2 C1 115.9(2)
N1 N2 C1 127.2(2)
C3 N3 H3A 122.6
C3 N3 H3B 119.8
H3A N3 H3B 116.8
N2 C1 C2' 102.7(2)
N2 C1 C2 104.0(2)
N2 C1 H1A 104.7
C2' C1 H1A 104.2
C2 C1 H1A 145.2
N2 C1 H1B 108.2
C2' C1 H1B 145.6
C2 C1 H1B 106.5
H1A C1 H1B 82.5
C11 C2 C1 112.0(4)
C11 C2 S1 111.7(3)
C1 C2 S1 101.9(3)
C11 C2 H2A 110.3
C1 C2 H2A 110.3
S1 C2 H2A 110.3
C11' C2' C1 114.0(3)
C11' C2' S1 111.5(3)
C1 C2' S1 103.5(2)
C11' C2' H2'A 109.2
C1 C2' H2'A 109.2
S1 C2' H2'A 109.2
N3 C3 N2 123.1(2)
N3 C3 S1 123.5(2)
N2 C3 S1 113.40(18)
N1 C4 C5 118.8(2)
N1 C4 H4A 120.6
C5 C4 H4A 120.6
C6 C5 C10 119.4(2)
C6 C5 C4 119.2(2)
C10 C5 C4 121.4(2)
C5 C6 C7 120.9(2)
C5 C6 H6A 119.5
C7 C6 H6A 119.5
C8 C7 C6 118.6(2)
C8 C7 H7A 120.7
C6 C7 H7A 120.7
C7 C8 C9 121.5(2)
C7 C8 Cl1 119.5(2)
C9 C8 Cl1 119.0(2)
C10 C9 C8 119.8(2)
C10 C9 H9A 120.1
C8 C9 H9A 120.1
C9 C10 C5 119.8(2)
C9 C10 H10A 120.1
C5 C10 H10A 120.1
C12 C11 C16 120.0
C12 C11 C2 124.0(5)
C16 C11 C2 116.0(5)
C13 C12 C11 120.0
C13 C12 H12A 120.0
C11 C12 H12A 120.0
C12 C13 C14 120.0
C12 C13 H13A 120.0
C14 C13 H13A 120.0
C15 C14 C13 120.0
C15 C14 H14A 120.0
C13 C14 H14A 120.0
C16 C15 C14 120.0
C16 C15 H15A 120.0
C14 C15 H15A 120.0
C15 C16 C11 120.0
C15 C16 H16A 120.0
C11 C16 H16A 120.0
C12' C11' C16' 120.0
C12' C11' C2' 119.2(3)
C16' C11' C2' 120.8(3)
C11' C12' C13' 120.0
C11' C12' H12B 120.0
C13' C12' H12B 120.0
C14' C13' C12' 120.0
C14' C13' H13B 120.0
C12' C13' H13B 120.0
C15' C14' C13' 120.0
C15' C14' H14B 120.0
C13' C14' H14B 120.0
C14' C15' C16' 120.0
C14' C15' H15B 120.0
C16' C15' H15B 120.0
C15' C16' C11' 120.0
C15' C16' H16B 120.0
C11' C16' H16B 120.0

loop_
_geom_bond_atom_site_label_1
_geom_bond_atom_site_label_2
_geom_bond_distance
S1 C3 1.731(3)
S1 C2' 1.835(4)
S1 C2 1.838(5)
Cl1 C8 1.744(3)
N1 C4 1.276(3)
N1 N2 1.386(3)
N2 C3 1.323(3)
N2 C1 1.478(3)
N3 C3 1.296(3)
N3 H3A 0.8999
N3 H3B 0.9000
C1 C2' 1.554(5)
C1 C2 1.591(6)
C1 H1A 0.9700
C1 H1B 0.9700
C2 C11 1.5386(19)
C2 H2A 1.0000
C2' C11' 1.5363(19)
C2' H2'A 1.0000
C4 C5 1.463(3)
C4 H4A 0.9500
C5 C6 1.383(4)
C5 C10 1.394(4)
C6 C7 1.384(4)
C6 H6A 0.9500
C7 C8 1.371(4)
C7 H7A 0.9500
C8 C9 1.379(4)
C9 C10 1.374(4)
C9 H9A 0.9500
C10 H10A 0.9500
C11 C12 1.3900
C11 C16 1.3900
C12 C13 1.3900
C12 H12A 0.9500
C13 C14 1.3900
C13 H13A 0.9500
C14 C15 1.3900
C14 H14A 0.9500
C15 C16 1.3900
C15 H15A 0.9500
C16 H16A 0.9500
C11' C12' 1.3900
C11' C16' 1.3900
C12' C13' 1.3900
C12' H12B 0.9500
C13' C14' 1.3900
C13' H13B 0.9500
C14' C15' 1.3900
C14' H14B 0.9500
C15' C16' 1.3900
C15' H15B 0.9500
C16' H16B 0.9500

loop_
_geom_hbond_atom_site_label_D
_geom_hbond_atom_site_label_H
_geom_hbond_atom_site_label_A
_geom_hbond_site_symmetry_A
_geom_hbond_distance_DH
_geom_hbond_distance_HA
_geom_hbond_distance_DA
_geom_hbond_angle_DHA
N3 H3A Br1 1_656 0.90 2.56 3.390(2) 153.7
N3 H3B Br1 2_756 0.90 2.38 3.252(2) 163.6
C10 H10A Br1 1_656 0.95 2.91 3.823(3) 163
C7 H7A Cg4 2_667 0.95 2.71 3.595(3) 155
C7 H7A Cg5 2_667 0.95 2.70 3.568(3) 153
C13 H13A Cg3 1_554 0.95 2.97 3.861(4) 157

loop_
_geom_torsion_atom_site_label_1
_geom_torsion_atom_site_label_2
_geom_torsion_atom_site_label_3
_geom_torsion_atom_site_label_4
_geom_torsion
C4 N1 N2 C3 -172.7(2)
C4 N1 N2 C1 -2.6(4)
C3 N2 C1 C2' -26.2(3)
N1 N2 C1 C2' 163.7(3)
C3 N2 C1 C2 25.4(4)
N1 N2 C1 C2 -144.8(3)
N2 C1 C2 C11 -155.9(4)
N2 C1 C2 S1 -36.4(3)
C3 S1 C2 C11 152.1(4)
C3 S1 C2 C1 32.4(2)
N2 C1 C2' C11' 159.8(3)
N2 C1 C2' S1 38.5(3)
C3 S1 C2' C11' -157.6(3)
C3 S1 C2' C1 -34.6(2)
N1 N2 C3 N3 -9.0(4)
C1 N2 C3 N3 179.8(3)
N1 N2 C3 S1 171.00(18)
C1 N2 C3 S1 -0.2(3)
C2' S1 C3 N3 -158.3(3)
C2 S1 C3 N3 159.2(3)
C2' S1 C3 N2 21.7(2)
C2 S1 C3 N2 -20.8(3)
N2 N1 C4 C5 176.4(2)
N1 C4 C5 C6 -173.6(3)
N1 C4 C5 C10 4.7(4)
C10 C5 C6 C7 -1.0(4)
C4 C5 C6 C7 177.3(3)
C5 C6 C7 C8 0.8(4)
C6 C7 C8 C9 -0.5(4)
C6 C7 C8 Cl1 -179.4(2)
C7 C8 C9 C10 0.2(4)
Cl1 C8 C9 C10 179.2(2)
C8 C9 C10 C5 -0.4(4)
C6 C5 C10 C9 0.8(4)
C4 C5 C10 C9 -177.5(3)
C1 C2 C11 C12 61.3(5)
S1 C2 C11 C12 -52.3(5)
C1 C2 C11 C16 -119.8(4)
S1 C2 C11 C16 126.5(3)
C16 C11 C12 C13 0.0
C2 C11 C12 C13 178.8(5)
C11 C12 C13 C14 0.0
C12 C13 C14 C15 0.0
C13 C14 C15 C16 0.0
C14 C15 C16 C11 0.0
C12 C11 C16 C15 0.0
C2 C11 C16 C15 -178.9(4)
C1 C2' C11' C12' 127.7(3)
S1 C2' C11' C12' -115.5(3)
C1 C2' C11' C16' -53.1(4)
S1 C2' C11' C16' 63.7(3)
C16' C11' C12' C13' 0.0
C2' C11' C12' C13' 179.2(3)
C11' C12' C13' C14' 0.0
C12' C13' C14' C15' 0.0
C13' C14' C15' C16' 0.0
C14' C15' C16' C11' 0.0
C12' C11' C16' C15' 0.0
C2' C11' C16' C15' -179.2(3)

_cod_database_fobs_code 2243015
